data_7000504
loop_
_publ_author_name
'Bomparola, Roberta'
'Davies, Robert P.'
'Hornauer, Stefan'
'White, Andrew J. P.'

_publ_section_title
;
 The influence of tetrahydrofuran on the structures and reactivities of
 lithium organo-amidocuprates
;
_journal_issue 7
_journal_name_full 'Dalton Transactions'
_journal_page_first 1104
_journal_page_last 1106
_journal_paper_doi 10.1039/b821206f
_journal_year 2009
_chemical_formula_moiety 'C30 H47 Cu Li N O3'
_chemical_formula_sum 'C30 H47 Cu Li N O3'
_chemical_formula_weight 540.17
_chemical_name_systematic
;
?
;
_space_group_IT_number 14
_symmetry_cell_setting monoclinic
_symmetry_space_group_name_Hall '-P 2yn'
_symmetry_space_group_name_H-M 'P 1 21/n 1'
_atom_sites_solution_hydrogens geom
_atom_sites_solution_primary direct
_atom_sites_solution_secondary difmap
_audit_creation_method SHELXL-97
_cell_angle_alpha 90
_cell_angle_beta 92.4171(17)
_cell_angle_gamma 90
_cell_formula_units_Z 4
_cell_length_a 8.63755(17)
_cell_length_b 18.1879(3)
_cell_length_c 19.0128(3)
_cell_measurement_reflns_used 20211
_cell_measurement_temperature 173(2)
_cell_measurement_theta_max 32.6216
_cell_measurement_theta_min 3.8336
_cell_volume 2984.23(9)
_computing_cell_refinement 'CrysAlis RED, Oxford Diffraction Ltd'
_computing_data_collection 'CrysAlis CCD, Oxford Diffraction Ltd'
_computing_data_reduction 'CrysAlis RED, Oxford Diffraction Ltd'
_computing_molecular_graphics 'Bruker SHELXTL'
_computing_publication_material 'Bruker SHELXTL'
_computing_structure_refinement 'SHELXL-97 (Sheldrick, 1997)'
_computing_structure_solution 'SHELXS-97 (Sheldrick, 1990)'
_diffrn_ambient_temperature 173(2)
_diffrn_detector_area_resol_mean 15.9863
_diffrn_measured_fraction_theta_full 0.991
_diffrn_measured_fraction_theta_max 0.920
_diffrn_measurement_device_type 'OD Xcalibur 3'
_diffrn_measurement_method 'omega scans'
_diffrn_radiation_monochromator graphite
_diffrn_radiation_source 'Enhance (Mo) X-ray Source'
_diffrn_radiation_type MoK\a
_diffrn_radiation_wavelength 0.71073
_diffrn_reflns_av_R_equivalents 0.0231
_diffrn_reflns_av_sigmaI/netI 0.0177
_diffrn_reflns_limit_h_max 10
_diffrn_reflns_limit_h_min -13
_diffrn_reflns_limit_k_max 27
_diffrn_reflns_limit_k_min -23
_diffrn_reflns_limit_l_max 28
_diffrn_reflns_limit_l_min -28
_diffrn_reflns_number 28212
_diffrn_reflns_theta_full 31.00
_diffrn_reflns_theta_max 32.68
_diffrn_reflns_theta_min 3.84
_diffrn_standards_number 0
_exptl_absorpt_coefficient_mu 0.760
_exptl_absorpt_correction_T_max 1.00000
_exptl_absorpt_correction_T_min 0.90203
_exptl_absorpt_correction_type multi-scan
_exptl_absorpt_process_details
;
CrysAlis RED, Oxford Diffraction Ltd.,
Version 1.171.32.5 (release 08-05-2007 CrysAlis171 .NET)
(compiled May 8 2007,13:10:02)
Empirical absorption correction using spherical harmonics,
implemented in SCALE3 ABSPACK scaling algorithm.
;
_exptl_crystal_colour Colourless
_exptl_crystal_density_diffrn 1.202
_exptl_crystal_density_method 'not measured'
_exptl_crystal_description blocks
_exptl_crystal_F_000 1160
_exptl_crystal_size_max 0.36
_exptl_crystal_size_mid 0.23
_exptl_crystal_size_min 0.12
_refine_diff_density_max 1.552
_refine_diff_density_min -0.536
_refine_diff_density_rms 0.109
_refine_ls_extinction_method none
_refine_ls_goodness_of_fit_ref 1.144
_refine_ls_hydrogen_treatment constr
_refine_ls_matrix_type full
_refine_ls_number_parameters 328
_refine_ls_number_reflns 10080
_refine_ls_number_restraints 0
_refine_ls_restrained_S_all 1.144
_refine_ls_R_factor_all 0.0973
_refine_ls_R_factor_gt 0.0865
_refine_ls_shift/su_max 0.001
_refine_ls_shift/su_mean 0.000
_refine_ls_structure_factor_coef Fsqd
_refine_ls_weighting_details 'calc w=1/[\s^2^(Fo^2^)+(0.0125P)^2^+17.1386P] where P=(Fo^2^+2Fc^2^)/3'
_refine_ls_weighting_scheme calc
_refine_ls_wR_factor_gt 0.2125
_refine_ls_wR_factor_ref 0.2157
_reflns_number_gt 8565
_reflns_number_total 10080
_reflns_threshold_expression >2sigma(I)
_cod_data_source_file b821206f.txt
_cod_data_source_block Complex_1
_cod_depositor_comments
;
The following automatic conversions were performed:
'_symmetry_cell_setting' value 'Monoclinic' changed to 'monoclinic'
according to '/home/saulius/struct/CIF-dictionaries/cif_core.dic'
dictionary named 'cif_core.dic' version 2.4.1 from 2010-06-29.

Automatic conversion script
Id: cif_fix_enum 1527 2010-12-29 10:47:43Z saulius 
;
_cod_original_sg_symbol_H-M P2(1)/n
_cod_database_code 7000504

loop_
_symmetry_equiv_pos_as_xyz
'x, y, z'
'-x+1/2, y+1/2, -z+1/2'
'-x, -y, -z'
'x-1/2, -y-1/2, z-1/2'

loop_
_atom_site_label
_atom_site_type_symbol
_atom_site_fract_x
_atom_site_fract_y
_atom_site_fract_z
_atom_site_U_iso_or_equiv
_atom_site_adp_type
_atom_site_occupancy
_atom_site_symmetry_multiplicity
_atom_site_calc_flag
_atom_site_refinement_flags
_atom_site_disorder_assembly
_atom_site_disorder_group
Cu Cu 0.46138(6) 0.75203(3) 0.10740(3) 0.02897(12) Uani 1 1 d . . .
Li Li 0.7224(8) 0.7583(4) 0.2295(4) 0.0333(14) Uani 1 1 d . . .
N1 N 0.6258(4) 0.6952(2) 0.15047(18) 0.0301(7) Uani 1 1 d . . .
C2 C 0.7517(5) 0.6814(3) 0.1020(2) 0.0387(10) Uani 1 1 d . . .
H2A H 0.8301 0.6493 0.1260 0.046 Uiso 1 1 calc R . .
H2B H 0.8026 0.7287 0.0918 0.046 Uiso 1 1 calc R . .
C3 C 0.6996(5) 0.6455(3) 0.0324(2) 0.0345(8) Uani 1 1 d . . .
C4 C 0.6249(5) 0.6861(3) -0.0209(2) 0.0372(9) Uani 1 1 d . . .
H4A H 0.6141 0.7377 -0.0150 0.045 Uiso 1 1 calc R . .
C5 C 0.5658(6) 0.6543(3) -0.0822(2) 0.0440(11) Uani 1 1 d . . .
H5A H 0.5159 0.6839 -0.1175 0.053 Uiso 1 1 calc R . .
C6 C 0.5791(7) 0.5801(3) -0.0922(3) 0.0544(14) Uani 1 1 d . . .
H6A H 0.5355 0.5577 -0.1336 0.065 Uiso 1 1 calc R . .
C7 C 0.6560(9) 0.5385(3) -0.0418(3) 0.0652(17) Uani 1 1 d . . .
H7A H 0.6692 0.4872 -0.0491 0.078 Uiso 1 1 calc R . .
C8 C 0.7147(7) 0.5708(3) 0.0199(3) 0.0538(14) Uani 1 1 d . . .
H8A H 0.7666 0.5409 0.0545 0.065 Uiso 1 1 calc R . .
C9 C 0.5685(6) 0.6253(2) 0.1769(2) 0.0374(9) Uani 1 1 d . . .
H9A H 0.6562 0.5973 0.1988 0.045 Uiso 1 1 calc R . .
H9B H 0.5245 0.5960 0.1370 0.045 Uiso 1 1 calc R . .
C10 C 0.4459(6) 0.6360(3) 0.2305(3) 0.0432(10) Uani 1 1 d . . .
H10A H 0.4109 0.5879 0.2469 0.065 Uiso 1 1 calc R . .
H10B H 0.3578 0.6628 0.2088 0.065 Uiso 1 1 calc R . .
H10C H 0.4895 0.6642 0.2706 0.065 Uiso 1 1 calc R . .
C11 C 0.2871(4) 0.7960(2) 0.0589(2) 0.0275(7) Uani 1 1 d . . .
C12 C 0.2646(5) 0.8712(2) 0.0423(2) 0.0294(7) Uani 1 1 d . . .
C13 C 0.1341(5) 0.8966(2) 0.0038(2) 0.0316(8) Uani 1 1 d . . .
H13A H 0.1237 0.9477 -0.0056 0.038 Uiso 1 1 calc R . .
C14 C 0.0198(5) 0.8489(2) -0.0210(2) 0.0318(8) Uani 1 1 d . . .
C15 C 0.0387(5) 0.7743(2) -0.0064(2) 0.0314(8) Uani 1 1 d . . .
H15A H -0.0381 0.7405 -0.0231 0.038 Uiso 1 1 calc R . .
C16 C 0.1677(5) 0.7484(2) 0.0324(2) 0.0306(7) Uani 1 1 d . . .
C17 C 0.3877(5) 0.9267(2) 0.0668(3) 0.0391(10) Uani 1 1 d . . .
H17A H 0.3597 0.9755 0.0486 0.059 Uiso 1 1 calc R . .
H17B H 0.4882 0.9121 0.0491 0.059 Uiso 1 1 calc R . .
H17C H 0.3945 0.9281 0.1183 0.059 Uiso 1 1 calc R . .
C18 C -0.1217(5) 0.8762(3) -0.0623(3) 0.0435(11) Uani 1 1 d . . .
H18A H -0.1607 0.8373 -0.0941 0.065 Uiso 1 1 calc R . .
H18B H -0.0942 0.9194 -0.0900 0.065 Uiso 1 1 calc R . .
H18C H -0.2021 0.8896 -0.0298 0.065 Uiso 1 1 calc R . .
C19 C 0.1804(6) 0.6661(3) 0.0461(3) 0.0419(10) Uani 1 1 d . . .
H19A H 0.0902 0.6411 0.0242 0.063 Uiso 1 1 calc R . .
H19B H 0.1843 0.6570 0.0969 0.063 Uiso 1 1 calc R . .
H19C H 0.2751 0.6472 0.0259 0.063 Uiso 1 1 calc R . .
O20 O 0.8715(3) 0.70776(18) 0.29609(16) 0.0366(7) Uani 1 1 d . . .
C21 C 0.8202(5) 0.6688(3) 0.3576(2) 0.0395(10) Uani 1 1 d . . .
H21A H 0.7190 0.6448 0.3470 0.047 Uiso 1 1 calc R . .
H21B H 0.8087 0.7033 0.3973 0.047 Uiso 1 1 calc R . .
C22 C 0.9415(6) 0.6120(3) 0.3764(3) 0.0450(11) Uani 1 1 d . . .
H22A H 0.8943 0.5661 0.3933 0.054 Uiso 1 1 calc R . .
H22B H 1.0172 0.6306 0.4127 0.054 Uiso 1 1 calc R . .
C23 C 1.0172(6) 0.6002(3) 0.3059(3) 0.0517(13) Uani 1 1 d . . .
H23A H 1.1245 0.5816 0.3129 0.062 Uiso 1 1 calc R . .
H23B H 0.9566 0.5653 0.2757 0.062 Uiso 1 1 calc R . .
C24 C 1.0152(6) 0.6758(3) 0.2749(3) 0.0438(11) Uani 1 1 d . . .
H24A H 1.1049 0.7049 0.2934 0.053 Uiso 1 1 calc R . .
H24B H 1.0183 0.6736 0.2229 0.053 Uiso 1 1 calc R . .
O25 O 0.8550(4) 0.8371(2) 0.19536(18) 0.0426(8) Uani 1 1 d . . .
C26 C 1.0173(5) 0.8520(3) 0.2004(3) 0.0375(9) Uani 1 1 d . . .
H26A H 1.0715 0.8256 0.1631 0.045 Uiso 1 1 calc R . .
H26B H 1.0623 0.8366 0.2468 0.045 Uiso 1 1 calc R . .
C27 C 1.0315(6) 0.9347(3) 0.1910(3) 0.0474(12) Uani 1 1 d . . .
H27A H 1.0555 0.9591 0.2367 0.057 Uiso 1 1 calc R . .
H27B H 1.1140 0.9467 0.1583 0.057 Uiso 1 1 calc R . .
C28 C 0.8778(8) 0.9581(4) 0.1614(5) 0.079(2) Uani 1 1 d . . .
H28A H 0.8270 0.9915 0.1945 0.094 Uiso 1 1 calc R . .
H28B H 0.8889 0.9843 0.1163 0.094 Uiso 1 1 calc R . .
C29 C 0.7866(7) 0.8918(4) 0.1505(4) 0.072(2) Uani 1 1 d . . .
H29A H 0.6778 0.9006 0.1626 0.087 Uiso 1 1 calc R . .
H29B H 0.7882 0.8761 0.1007 0.087 Uiso 1 1 calc R . .
O30 O 0.5857(4) 0.8117(2) 0.29252(17) 0.0401(7) Uani 1 1 d . . .
C31 C 0.6538(6) 0.8603(3) 0.3444(3) 0.0502(12) Uani 1 1 d . . .
H31A H 0.7532 0.8801 0.3284 0.060 Uiso 1 1 calc R . .
H31B H 0.6737 0.8340 0.3894 0.060 Uiso 1 1 calc R . .
C32 C 0.5388(9) 0.9220(4) 0.3536(4) 0.079(2) Uani 1 1 d . . .
H32A H 0.4912 0.9186 0.4000 0.094 Uiso 1 1 calc R . .
H32B H 0.5898 0.9705 0.3499 0.094 Uiso 1 1 calc R . .
C33 C 0.4188(7) 0.9113(3) 0.2947(3) 0.0541(14) Uani 1 1 d . . .
H33A H 0.3148 0.9268 0.3089 0.065 Uiso 1 1 calc R . .
H33B H 0.4459 0.9391 0.2521 0.065 Uiso 1 1 calc R . .
C34 C 0.4250(5) 0.8299(3) 0.2822(3) 0.0440(11) Uani 1 1 d . . .
H34A H 0.3616 0.8032 0.3161 0.053 Uiso 1 1 calc R . .
H34B H 0.3870 0.8177 0.2338 0.053 Uiso 1 1 calc R . .

loop_
_atom_site_aniso_label
_atom_site_aniso_U_11
_atom_site_aniso_U_22
_atom_site_aniso_U_33
_atom_site_aniso_U_23
_atom_site_aniso_U_13
_atom_site_aniso_U_12
Cu 0.0281(2) 0.0311(2) 0.0275(2) 0.00228(19) -0.00164(16) -0.0012(2)
Li 0.028(3) 0.035(4) 0.036(4) 0.002(3) -0.003(3) 0.002(3)
N1 0.0259(15) 0.0337(17) 0.0304(16) 0.0025(13) -0.0001(12) -0.0008(13)
C2 0.0256(18) 0.052(3) 0.038(2) -0.0047(19) -0.0028(16) 0.0009(18)
C3 0.0314(19) 0.041(2) 0.0313(19) -0.0017(17) 0.0025(15) 0.0017(17)
C4 0.041(2) 0.036(2) 0.035(2) 0.0016(17) 0.0077(17) -0.0001(18)
C5 0.041(2) 0.059(3) 0.032(2) 0.003(2) -0.0014(18) -0.002(2)
C6 0.070(4) 0.056(3) 0.036(2) -0.009(2) -0.001(2) -0.010(3)
C7 0.100(5) 0.039(3) 0.057(3) -0.008(2) 0.001(3) 0.010(3)
C8 0.071(4) 0.045(3) 0.045(3) 0.001(2) -0.002(3) 0.019(3)
C9 0.043(2) 0.031(2) 0.038(2) 0.0048(17) -0.0010(18) 0.0035(17)
C10 0.044(2) 0.042(2) 0.043(2) 0.012(2) 0.007(2) -0.005(2)
C11 0.0245(16) 0.0330(18) 0.0251(16) -0.0011(14) 0.0016(13) 0.0008(14)
C12 0.0286(17) 0.0316(18) 0.0282(17) -0.0022(14) 0.0024(14) -0.0028(14)
C13 0.0308(18) 0.0332(19) 0.0307(18) 0.0011(15) 0.0009(15) 0.0025(15)
C14 0.0283(18) 0.039(2) 0.0284(18) 0.0024(15) -0.0005(14) 0.0042(16)
C15 0.0271(17) 0.037(2) 0.0299(18) -0.0007(15) 0.0002(14) -0.0051(15)
C16 0.0304(18) 0.0321(18) 0.0294(17) 0.0004(15) 0.0022(14) -0.0012(16)
C17 0.037(2) 0.032(2) 0.047(2) 0.0003(18) -0.0115(19) -0.0041(17)
C18 0.034(2) 0.051(3) 0.044(2) 0.002(2) -0.0066(19) 0.004(2)
C19 0.044(2) 0.035(2) 0.046(3) 0.0044(19) -0.003(2) -0.0042(19)
O20 0.0307(14) 0.0449(17) 0.0344(15) 0.0108(13) 0.0034(12) 0.0094(13)
C21 0.035(2) 0.047(3) 0.037(2) 0.0075(19) 0.0037(17) 0.0066(19)
C22 0.037(2) 0.047(3) 0.051(3) 0.014(2) -0.002(2) 0.006(2)
C23 0.042(3) 0.043(3) 0.070(4) -0.002(3) 0.005(2) 0.009(2)
C24 0.035(2) 0.054(3) 0.043(2) 0.007(2) 0.0076(19) 0.012(2)
O25 0.0310(15) 0.0493(19) 0.0468(18) 0.0155(15) -0.0045(13) -0.0110(14)
C26 0.0271(18) 0.040(2) 0.045(2) 0.0030(19) 0.0030(17) -0.0033(17)
C27 0.050(3) 0.041(3) 0.050(3) 0.000(2) -0.006(2) -0.010(2)
C28 0.062(4) 0.050(3) 0.123(7) 0.026(4) -0.016(4) 0.001(3)
C29 0.045(3) 0.090(5) 0.080(4) 0.049(4) -0.021(3) -0.016(3)
O30 0.0293(14) 0.0511(19) 0.0397(17) -0.0106(14) -0.0023(12) 0.0030(14)
C31 0.046(3) 0.061(3) 0.043(3) -0.009(2) -0.010(2) -0.004(2)
C32 0.082(5) 0.069(4) 0.081(5) -0.033(4) -0.038(4) 0.022(4)
C33 0.054(3) 0.055(3) 0.053(3) -0.004(3) -0.009(2) 0.014(3)
C34 0.029(2) 0.055(3) 0.047(3) -0.012(2) -0.0019(18) 0.001(2)

loop_
_atom_type_symbol
_atom_type_description
_atom_type_scat_dispersion_real
_atom_type_scat_dispersion_imag
_atom_type_scat_source
C C 0.0033 0.0016 'International Tables Vol C Tables 4.2.6.8 and 6.1.1.4'
H H 0.0000 0.0000 'International Tables Vol C Tables 4.2.6.8 and 6.1.1.4'
Li Li -0.0003 0.0001 'International Tables Vol C Tables 4.2.6.8 and 6.1.1.4'
N N 0.0061 0.0033 'International Tables Vol C Tables 4.2.6.8 and 6.1.1.4'
O O 0.0106 0.0060 'International Tables Vol C Tables 4.2.6.8 and 6.1.1.4'
Cu Cu 0.3201 1.2651 'International Tables Vol C Tables 4.2.6.8 and 6.1.1.4'

loop_
_geom_angle_atom_site_label_1
_geom_angle_atom_site_label_2
_geom_angle_atom_site_label_3
_geom_angle
_geom_angle_site_symmetry_1
_geom_angle_site_symmetry_3
_geom_angle_publ_flag
C11 Cu N1 171.98(16) . . ?
O25 Li O30 102.4(4) . . ?
O25 Li O20 100.2(3) . . ?
O30 Li O20 103.2(4) . . ?
O25 Li N1 113.1(4) . . ?
O30 Li N1 119.2(4) . . ?
O20 Li N1 116.2(4) . . ?
C9 N1 C2 109.6(4) . . ?
C9 N1 Cu 111.2(3) . . ?
C2 N1 Cu 112.2(3) . . ?
C9 N1 Li 111.7(3) . . ?
C2 N1 Li 105.5(3) . . ?
Cu N1 Li 106.5(3) . . ?
N1 C2 C3 114.6(3) . . ?
C8 C3 C4 116.1(4) . . ?
C8 C3 C2 122.8(4) . . ?
C4 C3 C2 121.1(4) . . ?
C5 C4 C3 122.4(5) . . ?
C6 C5 C4 120.1(5) . . ?
C5 C6 C7 119.3(5) . . ?
C6 C7 C8 120.3(5) . . ?
C3 C8 C7 121.7(5) . . ?
N1 C9 C10 112.1(4) . . ?
C12 C11 C16 114.7(3) . . ?
C12 C11 Cu 127.7(3) . . ?
C16 C11 Cu 117.5(3) . . ?
C13 C12 C11 122.4(4) . . ?
C13 C12 C17 118.6(4) . . ?
C11 C12 C17 119.0(4) . . ?
C14 C13 C12 121.4(4) . . ?
C13 C14 C15 117.9(4) . . ?
C13 C14 C18 121.5(4) . . ?
C15 C14 C18 120.6(4) . . ?
C16 C15 C14 121.3(4) . . ?
C15 C16 C11 122.3(4) . . ?
C15 C16 C19 118.3(4) . . ?
C11 C16 C19 119.4(4) . . ?
C24 O20 C21 108.9(3) . . ?
C24 O20 Li 123.3(3) . . ?
C21 O20 Li 121.7(3) . . ?
O20 C21 C22 107.0(4) . . ?
C21 C22 C23 102.0(4) . . ?
C24 C23 C22 102.5(4) . . ?
O20 C24 C23 104.8(4) . . ?
C29 O25 C26 106.8(4) . . ?
C29 O25 Li 118.5(4) . . ?
C26 O25 Li 134.6(3) . . ?
O25 C26 C27 105.3(4) . . ?
C28 C27 C26 104.6(4) . . ?
C29 C28 C27 106.7(5) . . ?
O25 C29 C28 106.7(5) . . ?
C31 O30 C34 108.6(4) . . ?
C31 O30 Li 118.9(4) . . ?
C34 O30 Li 129.2(3) . . ?
O30 C31 C32 106.6(4) . . ?
C33 C32 C31 104.6(5) . . ?
C34 C33 C32 102.5(5) . . ?
O30 C34 C33 104.3(4) . . ?

loop_
_geom_bond_atom_site_label_1
_geom_bond_atom_site_label_2
_geom_bond_distance
_geom_bond_site_symmetry_2
_geom_bond_publ_flag
Cu C11 1.907(4) . ?
Cu N1 1.912(3) . ?
Li O25 1.962(8) . ?
Li O30 1.972(8) . ?
Li O20 1.992(8) . ?
Li N1 2.041(8) . ?
N1 C9 1.462(5) . ?
N1 C2 1.477(5) . ?
C2 C3 1.525(6) . ?
C3 C8 1.387(7) . ?
C3 C4 1.392(6) . ?
C4 C5 1.380(7) . ?
C5 C6 1.367(8) . ?
C6 C7 1.371(9) . ?
C7 C8 1.390(8) . ?
C9 C10 1.513(7) . ?
C11 C12 1.415(6) . ?
C11 C16 1.422(5) . ?
C12 C13 1.397(6) . ?
C12 C17 1.524(6) . ?
C13 C14 1.382(6) . ?
C14 C15 1.393(6) . ?
C14 C18 1.509(6) . ?
C15 C16 1.392(6) . ?
C16 C19 1.523(6) . ?
O20 C24 1.444(5) . ?
O20 C21 1.453(5) . ?
C21 C22 1.503(6) . ?
C22 C23 1.531(8) . ?
C23 C24 1.496(7) . ?
O25 C29 1.423(6) . ?
O25 C26 1.427(5) . ?
C26 C27 1.521(7) . ?
C27 C28 1.483(8) . ?
C28 C29 1.450(9) . ?
O30 C31 1.432(6) . ?
O30 C34 1.433(5) . ?
C31 C32 1.514(8) . ?
C32 C33 1.507(8) . ?
C33 C34 1.500(8) . ?

loop_
_geom_torsion_atom_site_label_1
_geom_torsion_atom_site_label_2
_geom_torsion_atom_site_label_3
_geom_torsion_atom_site_label_4
_geom_torsion
_geom_torsion_site_symmetry_1
_geom_torsion_site_symmetry_2
_geom_torsion_site_symmetry_3
_geom_torsion_site_symmetry_4
_geom_torsion_publ_flag
O25 Li N1 C9 162.5(4) . . . . ?
O30 Li N1 C9 -77.1(5) . . . . ?
O20 Li N1 C9 47.4(5) . . . . ?
O25 Li N1 C2 43.5(5) . . . . ?
O30 Li N1 C2 163.9(4) . . . . ?
O20 Li N1 C2 -71.6(5) . . . . ?
O25 Li N1 Cu -75.9(4) . . . . ?
O30 Li N1 Cu 44.4(5) . . . . ?
O20 Li N1 Cu 169.0(3) . . . . ?
C9 N1 C2 C3 69.1(5) . . . . ?
Cu N1 C2 C3 -54.9(5) . . . . ?
Li N1 C2 C3 -170.5(4) . . . . ?
N1 C2 C3 C8 -99.5(6) . . . . ?
N1 C2 C3 C4 76.6(6) . . . . ?
C8 C3 C4 C5 1.4(7) . . . . ?
C2 C3 C4 C5 -174.9(4) . . . . ?
C3 C4 C5 C6 0.2(8) . . . . ?
C4 C5 C6 C7 -2.2(9) . . . . ?
C5 C6 C7 C8 2.4(10) . . . . ?
C4 C3 C8 C7 -1.1(9) . . . . ?
C2 C3 C8 C7 175.1(6) . . . . ?
C6 C7 C8 C3 -0.8(11) . . . . ?
C2 N1 C9 C10 176.4(4) . . . . ?
Cu N1 C9 C10 -58.9(4) . . . . ?
Li N1 C9 C10 59.9(5) . . . . ?
C16 C11 C12 C13 0.9(6) . . . . ?
Cu C11 C12 C13 177.3(3) . . . . ?
C16 C11 C12 C17 -178.6(4) . . . . ?
Cu C11 C12 C17 -2.2(6) . . . . ?
C11 C12 C13 C14 -0.7(6) . . . . ?
C17 C12 C13 C14 178.8(4) . . . . ?
C12 C13 C14 C15 0.0(6) . . . . ?
C12 C13 C14 C18 179.7(4) . . . . ?
C13 C14 C15 C16 0.4(6) . . . . ?
C18 C14 C15 C16 -179.3(4) . . . . ?
C14 C15 C16 C11 -0.2(6) . . . . ?
C14 C15 C16 C19 -179.8(4) . . . . ?
C12 C11 C16 C15 -0.4(6) . . . . ?
Cu C11 C16 C15 -177.2(3) . . . . ?
C12 C11 C16 C19 179.1(4) . . . . ?
Cu C11 C16 C19 2.4(5) . . . . ?
O25 Li O20 C24 -59.6(5) . . . . ?
O30 Li O20 C24 -165.0(4) . . . . ?
N1 Li O20 C24 62.6(6) . . . . ?
O25 Li O20 C21 151.0(4) . . . . ?
O30 Li O20 C21 45.6(5) . . . . ?
N1 Li O20 C21 -86.8(5) . . . . ?
C24 O20 C21 C22 2.0(5) . . . . ?
Li O20 C21 C22 155.3(4) . . . . ?
O20 C21 C22 C23 -24.2(5) . . . . ?
C21 C22 C23 C24 36.6(5) . . . . ?
C21 O20 C24 C23 21.8(5) . . . . ?
Li O20 C24 C23 -131.0(4) . . . . ?
C22 C23 C24 O20 -36.3(5) . . . . ?
O30 Li O25 C29 -67.6(6) . . . . ?
O20 Li O25 C29 -173.7(5) . . . . ?
N1 Li O25 C29 61.9(6) . . . . ?
O30 Li O25 C26 118.1(5) . . . . ?
O20 Li O25 C26 11.9(7) . . . . ?
N1 Li O25 C26 -112.4(5) . . . . ?
C29 O25 C26 C27 29.3(6) . . . . ?
Li O25 C26 C27 -155.9(5) . . . . ?
O25 C26 C27 C28 -15.5(6) . . . . ?
C26 C27 C28 C29 -3.5(8) . . . . ?
C26 O25 C29 C28 -32.2(8) . . . . ?
Li O25 C29 C28 152.0(6) . . . . ?
C27 C28 C29 O25 21.5(9) . . . . ?
O25 Li O30 C31 -49.5(5) . . . . ?
O20 Li O30 C31 54.2(5) . . . . ?
N1 Li O30 C31 -175.2(4) . . . . ?
O25 Li O30 C34 107.4(5) . . . . ?
O20 Li O30 C34 -148.9(4) . . . . ?
N1 Li O30 C34 -18.3(7) . . . . ?
C34 O30 C31 C32 -13.5(7) . . . . ?
Li O30 C31 C32 147.8(5) . . . . ?
O30 C31 C32 C33 -10.0(8) . . . . ?
C31 C32 C33 C34 28.2(8) . . . . ?
C31 O30 C34 C33 31.8(6) . . . . ?
Li O30 C34 C33 -127.0(5) . . . . ?
C32 C33 C34 O30 -36.8(6) . . . . ?
